data_4079638
loop_
_publ_author_name
'Hosokawa, Satomi'
'Ito, Jun-ichi'
'Nishiyama, Hisao'

_publ_section_title
;
 Change in Coordination of NCN Pincer Iron Complexes Containing
 Bis(oxazolinyl)phenyl Ligands
;
_journal_issue 23
_journal_name_full Organometallics
_journal_page_first 8283
_journal_paper_doi 10.1021/om300901k
_journal_volume 31
_journal_year 2012
_chemical_formula_sum 'C47 H57 B Fe N2 O3 P2'
_chemical_formula_weight 826.55
_chemical_name_systematic
; 
 ? 
;
_space_group_IT_number 14
_symmetry_cell_setting monoclinic
_symmetry_space_group_name_Hall '-P 2yn'
_symmetry_space_group_name_H-M 'P 1 21/n 1'
_atom_sites_solution_hydrogens geom
_atom_sites_solution_primary direct
_atom_sites_solution_secondary difmap
_audit_creation_method SHELXL-97
_cell_angle_alpha 90.00
_cell_angle_beta 99.854(2)
_cell_angle_gamma 90.00
_cell_formula_units_Z 4
_cell_length_a 15.0715(17)
_cell_length_b 18.818(2)
_cell_length_c 15.2704(17)
_cell_measurement_reflns_used 6722
_cell_measurement_temperature 153(2)
_cell_measurement_theta_max 28.00
_cell_measurement_theta_min 2.35
_cell_volume 4267.0(8)
_computing_cell_refinement 'Bruker SMART'
_computing_data_collection 'Bruker SMART'
_computing_data_reduction 'Bruker SAINT'
_computing_molecular_graphics 'Bruker SHELXTL'
_computing_publication_material 'Bruker SHELXTL'
_computing_structure_refinement 'SHELXL-97 (Sheldrick, 1997)'
_computing_structure_solution 'SHELXS-97 (Sheldrick, 1990)'
_diffrn_ambient_temperature 153(2)
_diffrn_detector_area_resol_mean 8.366
_diffrn_measured_fraction_theta_full 0.994
_diffrn_measured_fraction_theta_max 0.994
_diffrn_measurement_device_type 'CCD area detector'
_diffrn_measurement_method 'phi and omega scans'
_diffrn_radiation_monochromator graphite
_diffrn_radiation_source 'fine-focus sealed tube'
_diffrn_radiation_type MoK\a
_diffrn_radiation_wavelength 0.71073
_diffrn_reflns_av_R_equivalents 0.0425
_diffrn_reflns_av_sigmaI/netI 0.0484
_diffrn_reflns_limit_h_max 20
_diffrn_reflns_limit_h_min -20
_diffrn_reflns_limit_k_max 25
_diffrn_reflns_limit_k_min -12
_diffrn_reflns_limit_l_max 20
_diffrn_reflns_limit_l_min -20
_diffrn_reflns_number 31408
_diffrn_reflns_theta_full 28.33
_diffrn_reflns_theta_max 28.33
_diffrn_reflns_theta_min 1.73
_exptl_absorpt_coefficient_mu 0.471
_exptl_absorpt_correction_T_max 1.000000
_exptl_absorpt_correction_T_min 0.799873
_exptl_absorpt_correction_type empirical
_exptl_crystal_colour red
_exptl_crystal_density_diffrn 1.287
_exptl_crystal_density_method 'not measured'
_exptl_crystal_description prism
_exptl_crystal_F_000 1752
_exptl_crystal_size_max 0.20
_exptl_crystal_size_mid 0.20
_exptl_crystal_size_min 0.10
_refine_diff_density_max 0.719
_refine_diff_density_min -0.318
_refine_diff_density_rms 0.074
_refine_ls_extinction_method none
_refine_ls_goodness_of_fit_ref 1.119
_refine_ls_hydrogen_treatment mixed
_refine_ls_matrix_type full
_refine_ls_number_parameters 515
_refine_ls_number_reflns 10570
_refine_ls_number_restraints 0
_refine_ls_restrained_S_all 1.119
_refine_ls_R_factor_all 0.0688
_refine_ls_R_factor_gt 0.0569
_refine_ls_shift/su_max 0.001
_refine_ls_shift/su_mean 0.000
_refine_ls_structure_factor_coef Fsqd
_refine_ls_weighting_details 'calc w=1/[\s^2^(Fo^2^)+(0.0560P)^2^+2.1458P] where P=(Fo^2^+2Fc^2^)/3'
_refine_ls_weighting_scheme calc
_refine_ls_wR_factor_gt 0.1262
_refine_ls_wR_factor_ref 0.1317
_reflns_number_gt 8956
_reflns_number_total 10570
_reflns_threshold_expression >2sigma(I)
_cod_data_source_file om300901k_si_001.cif
_cod_data_source_block 2a-BF4
_cod_depositor_comments
;
The following automatic conversions were performed:

'_symmetry_cell_setting' value 'Monoclinic' changed to 'monoclinic'
according to /home/saulius/struct/CIF-dictionaries/cif_core.dic
dictionary named 'cif_core.dic' version 2.4.2 from
2011-04-26.

'_exptl_absorpt_correction_type' value 'Empirical'
changed to 'empirical' according to
/home/saulius/struct/CIF-dictionaries/cif_core.dic dictionary named
'cif_core.dic' version 2.4.2 from 2011-04-26.

Automatic conversion script
Id: cif_fix_values 1891 2012-01-12 08:04:46Z andrius 
;
_cod_original_sg_symbol_H-M P2(1)/n
_cod_database_code 4079638

loop_
_symmetry_equiv_pos_as_xyz
'x, y, z'
'-x+1/2, y+1/2, -z+1/2'
'-x, -y, -z'
'x-1/2, -y-1/2, z-1/2'

loop_
_atom_site_label
_atom_site_type_symbol
_atom_site_fract_x
_atom_site_fract_y
_atom_site_fract_z
_atom_site_U_iso_or_equiv
_atom_site_adp_type
_atom_site_occupancy
_atom_site_symmetry_multiplicity
_atom_site_calc_flag
_atom_site_refinement_flags
B1 B 0.29962(15) 0.15728(14) 0.33692(16) 0.0215(5) Uani 1 1 d .
C1 C 0.85033(14) -0.02215(12) 0.24711(15) 0.0224(4) Uani 1 1 d .
C2 C 0.89180(15) -0.06423(12) 0.19120(16) 0.0256(5) Uani 1 1 d .
C3 C 0.95011(17) -0.11923(13) 0.2263(2) 0.0367(6) Uani 1 1 d .
H3 H 0.9774 -0.1492 0.1885 0.044 Uiso 1 1 calc R
C4 C 0.96687(19) -0.12861(15) 0.3181(2) 0.0446(7) Uani 1 1 d .
H4 H 1.0065 -0.1656 0.3424 0.054 Uiso 1 1 calc R
C5 C 0.92801(18) -0.08619(15) 0.37549(19) 0.0409(6) Uani 1 1 d .
H5 H 0.9414 -0.0934 0.4379 0.049 Uiso 1 1 calc R
C6 C 0.86879(16) -0.03273(13) 0.33923(16) 0.0302(5) Uani 1 1 d .
C7 C 0.86247(15) -0.03947(12) 0.10045(16) 0.0256(5) Uani 1 1 d .
C8 C 0.85543(19) -0.01871(15) -0.04475(17) 0.0383(6) Uani 1 1 d .
H8A H 0.8271 -0.0471 -0.0967 0.046 Uiso 1 1 calc R
H8B H 0.9032 0.0114 -0.0627 0.046 Uiso 1 1 calc R
C9 C 0.78443(16) 0.02762(14) -0.00992(14) 0.0272(5) Uani 1 1 d .
C10 C 0.79597(18) 0.10607(15) -0.02954(16) 0.0346(6) Uani 1 1 d .
H10A H 0.7539 0.1342 -0.0014 0.052 Uiso 1 1 calc R
H10B H 0.7836 0.1138 -0.0939 0.052 Uiso 1 1 calc R
H10C H 0.8578 0.1207 -0.0059 0.052 Uiso 1 1 calc R
C11 C 0.68861(17) 0.00440(18) -0.04895(17) 0.0427(7) Uani 1 1 d .
H11A H 0.6833 -0.0472 -0.0428 0.064 Uiso 1 1 calc R
H11B H 0.6753 0.0173 -0.1120 0.064 Uiso 1 1 calc R
H11C H 0.6458 0.0282 -0.0170 0.064 Uiso 1 1 calc R
C12 C 0.81673(16) 0.01851(14) 0.38049(15) 0.0303(5) Uani 1 1 d .
C13 C 0.7619(2) 0.0846(2) 0.48050(19) 0.0576(9) Uani 1 1 d .
H13A H 0.7982 0.1245 0.5099 0.069 Uiso 1 1 calc R
H13B H 0.7169 0.0707 0.5176 0.069 Uiso 1 1 calc R
C14 C 0.71475(18) 0.10654(15) 0.38665(16) 0.0348(6) Uani 1 1 d .
C15 C 0.61455(19) 0.08955(18) 0.3706(2) 0.0501(8) Uani 1 1 d .
H15A H 0.5903 0.0939 0.3070 0.075 Uiso 1 1 calc R
H15B H 0.5833 0.1229 0.4041 0.075 Uiso 1 1 calc R
H15C H 0.6055 0.0409 0.3902 0.075 Uiso 1 1 calc R
C16 C 0.7249(2) 0.18508(16) 0.3682(2) 0.0482(7) Uani 1 1 d .
H16A H 0.7889 0.1976 0.3781 0.072 Uiso 1 1 calc R
H16B H 0.6942 0.2130 0.4082 0.072 Uiso 1 1 calc R
H16C H 0.6981 0.1954 0.3064 0.072 Uiso 1 1 calc R
C17 C 0.68608(15) 0.11552(13) 0.15641(15) 0.0256(5) Uani 1 1 d .
C18 C 0.54583(18) -0.01446(19) 0.1519(2) 0.0537(8) Uani 1 1 d .
H18A H 0.5405 0.0001 0.0896 0.081 Uiso 1 1 calc R
H18B H 0.5275 0.0249 0.1869 0.081 Uiso 1 1 calc R
H18C H 0.5069 -0.0556 0.1561 0.081 Uiso 1 1 calc R
C19 C 0.6761(2) -0.11684(16) 0.1295(2) 0.0487(8) Uani 1 1 d .
H19A H 0.6301 -0.1520 0.1371 0.073 Uiso 1 1 calc R
H19B H 0.7360 -0.1372 0.1493 0.073 Uiso 1 1 calc R
H19C H 0.6697 -0.1038 0.0666 0.073 Uiso 1 1 calc R
C20 C 0.6540(2) -0.08397(16) 0.29871(19) 0.0471(8) Uani 1 1 d .
H20A H 0.6035 -0.1175 0.2886 0.071 Uiso 1 1 calc R
H20B H 0.6441 -0.0490 0.3436 0.071 Uiso 1 1 calc R
H20C H 0.7100 -0.1099 0.3196 0.071 Uiso 1 1 calc R
C21 C 0.86493(18) 0.21642(13) 0.1810(2) 0.0378(6) Uani 1 1 d .
H21A H 0.9215 0.2433 0.1911 0.057 Uiso 1 1 calc R
H21B H 0.8225 0.2377 0.2154 0.057 Uiso 1 1 calc R
H21C H 0.8390 0.2177 0.1176 0.057 Uiso 1 1 calc R
C22 C 0.95033(17) 0.13463(16) 0.32834(17) 0.0370(6) Uani 1 1 d .
H22A H 0.9713 0.0879 0.3517 0.056 Uiso 1 1 calc R
H22B H 0.9114 0.1557 0.3666 0.056 Uiso 1 1 calc R
H22C H 1.0023 0.1657 0.3270 0.056 Uiso 1 1 calc R
C23 C 0.98073(15) 0.10107(14) 0.16026(17) 0.0296(5) Uani 1 1 d .
H23A H 0.9594 0.0976 0.0961 0.044 Uiso 1 1 calc R
H23B H 1.0058 0.0553 0.1828 0.044 Uiso 1 1 calc R
H23C H 1.0274 0.1378 0.1720 0.044 Uiso 1 1 calc R
C24 C 0.38695(14) 0.16907(13) 0.41574(14) 0.0241(5) Uani 1 1 d .
C25 C 0.43124(15) 0.23515(14) 0.42590(16) 0.0301(5) Uani 1 1 d .
H25 H 0.4103 0.2722 0.3854 0.036 Uiso 1 1 calc R
C26 C 0.50406(16) 0.24842(16) 0.49255(17) 0.0356(6) Uani 1 1 d .
H26 H 0.5324 0.2937 0.4965 0.043 Uiso 1 1 calc R
C27 C 0.53564(16) 0.19565(17) 0.55365(16) 0.0389(7) Uani 1 1 d .
H27 H 0.5860 0.2042 0.5991 0.047 Uiso 1 1 calc R
C28 C 0.49295(16) 0.13088(17) 0.54737(16) 0.0374(6) Uani 1 1 d .
H28 H 0.5131 0.0946 0.5893 0.045 Uiso 1 1 calc R
C29 C 0.41984(15) 0.11826(15) 0.47935(15) 0.0306(5) Uani 1 1 d .
H29 H 0.3914 0.0731 0.4764 0.037 Uiso 1 1 calc R
C30 C 0.27127(14) 0.07308(12) 0.32485(13) 0.0225(4) Uani 1 1 d .
C31 C 0.33322(17) 0.02138(14) 0.30822(16) 0.0310(5) Uani 1 1 d .
H31 H 0.3940 0.0353 0.3092 0.037 Uiso 1 1 calc R
C32 C 0.3101(2) -0.04917(14) 0.29041(16) 0.0369(6) Uani 1 1 d .
H32 H 0.3548 -0.0823 0.2803 0.044 Uiso 1 1 calc R
C33 C 0.2224(2) -0.07133(14) 0.28727(16) 0.0387(6) Uani 1 1 d .
H33 H 0.2058 -0.1194 0.2742 0.046 Uiso 1 1 calc R
C34 C 0.15932(19) -0.02213(15) 0.30352(18) 0.0395(6) Uani 1 1 d .
H34 H 0.0986 -0.0364 0.3021 0.047 Uiso 1 1 calc R
C35 C 0.18376(16) 0.04814(14) 0.32197(16) 0.0311(5) Uani 1 1 d .
H35 H 0.1388 0.0807 0.3331 0.037 Uiso 1 1 calc R
C36 C 0.21726(14) 0.20450(12) 0.36675(14) 0.0214(4) Uani 1 1 d .
C37 C 0.17076(15) 0.25994(13) 0.31786(15) 0.0255(5) Uani 1 1 d .
H37 H 0.1859 0.2718 0.2618 0.031 Uiso 1 1 calc R
C38 C 0.10292(16) 0.29849(13) 0.34831(17) 0.0296(5) Uani 1 1 d .
H38 H 0.0724 0.3353 0.3126 0.036 Uiso 1 1 calc R
C39 C 0.07997(15) 0.28342(13) 0.42988(17) 0.0290(5) Uani 1 1 d .
H39 H 0.0340 0.3097 0.4509 0.035 Uiso 1 1 calc R
C40 C 0.12505(16) 0.22936(13) 0.48070(16) 0.0283(5) Uani 1 1 d .
H40 H 0.1105 0.2186 0.5373 0.034 Uiso 1 1 calc R
C41 C 0.19123(15) 0.19109(13) 0.44910(15) 0.0259(5) Uani 1 1 d .
H41 H 0.2205 0.1539 0.4849 0.031 Uiso 1 1 calc R
C42 C 0.32030(14) 0.18001(12) 0.23854(14) 0.0223(4) Uani 1 1 d .
C43 C 0.25088(15) 0.18339(13) 0.16476(15) 0.0278(5) Uani 1 1 d .
H43 H 0.1911 0.1738 0.1735 0.033 Uiso 1 1 calc R
C44 C 0.26478(17) 0.19999(14) 0.07983(16) 0.0312(5) Uani 1 1 d .
H44 H 0.2152 0.2032 0.0323 0.037 Uiso 1 1 calc R
C45 C 0.35178(17) 0.21195(13) 0.06467(16) 0.0309(5) Uani 1 1 d .
H45 H 0.3624 0.2242 0.0070 0.037 Uiso 1 1 calc R
C46 C 0.42229(16) 0.20582(13) 0.13423(16) 0.0299(5) Uani 1 1 d .
H46 H 0.4822 0.2120 0.1240 0.036 Uiso 1 1 calc R
C47 C 0.40682(15) 0.19061(13) 0.21952(15) 0.0266(5) Uani 1 1 d .
H47 H 0.4569 0.1873 0.2665 0.032 Uiso 1 1 calc R
Fe1 Fe 0.766647(18) 0.049423(16) 0.199082(18) 0.01640(9) Uani 1 1 d .
N1 N 0.80432(12) 0.01192(10) 0.08768(11) 0.0206(4) Uani 1 1 d .
N2 N 0.76358(13) 0.06078(10) 0.32925(12) 0.0238(4) Uani 1 1 d .
O1 O 0.89307(12) -0.06534(9) 0.02928(12) 0.0345(4) Uani 1 1 d .
O2 O 0.81954(14) 0.02467(12) 0.46837(11) 0.0476(5) Uani 1 1 d .
O3 O 0.63325(13) 0.15766(12) 0.13148(14) 0.0521(6) Uani 1 1 d .
P1 P 0.88694(4) 0.12454(3) 0.21581(4) 0.02211(13) Uani 1 1 d .
P2 P 0.66235(4) -0.03829(3) 0.19492(4) 0.02869(14) Uani 1 1 d .

loop_
_atom_site_aniso_label
_atom_site_aniso_U_11
_atom_site_aniso_U_22
_atom_site_aniso_U_33
_atom_site_aniso_U_23
_atom_site_aniso_U_13
_atom_site_aniso_U_12
B1 0.0178(10) 0.0268(13) 0.0204(11) 0.0000(10) 0.0050(9) 0.0016(10)
C1 0.0211(10) 0.0181(10) 0.0280(11) 0.0049(9) 0.0039(8) -0.0019(8)
C2 0.0221(10) 0.0186(11) 0.0366(13) 0.0015(9) 0.0065(9) -0.0003(9)
C3 0.0303(12) 0.0196(12) 0.0615(18) 0.0061(11) 0.0116(12) 0.0049(10)
C4 0.0362(14) 0.0301(14) 0.066(2) 0.0214(14) 0.0049(13) 0.0088(12)
C5 0.0389(14) 0.0392(15) 0.0430(15) 0.0205(13) 0.0022(12) 0.0023(12)
C6 0.0303(12) 0.0288(12) 0.0311(12) 0.0089(10) 0.0044(10) -0.0015(10)
C7 0.0257(11) 0.0206(11) 0.0326(12) -0.0066(9) 0.0106(9) -0.0043(9)
C8 0.0458(15) 0.0437(16) 0.0298(13) -0.0084(12) 0.0187(11) 0.0020(13)
C9 0.0293(11) 0.0357(13) 0.0179(10) -0.0037(9) 0.0075(9) -0.0014(10)
C10 0.0391(13) 0.0411(15) 0.0244(12) 0.0068(11) 0.0077(10) 0.0047(12)
C11 0.0345(13) 0.069(2) 0.0230(12) -0.0021(12) 0.0017(10) -0.0112(14)
C12 0.0341(12) 0.0373(14) 0.0197(11) 0.0048(10) 0.0049(9) -0.0049(11)
C13 0.071(2) 0.079(2) 0.0245(14) -0.0098(15) 0.0118(14) 0.0142(19)
C14 0.0425(14) 0.0426(15) 0.0224(11) -0.0071(11) 0.0147(10) 0.0013(12)
C15 0.0417(15) 0.0559(19) 0.0595(19) -0.0126(16) 0.0280(14) 0.0004(15)
C16 0.0606(19) 0.0387(16) 0.0510(17) -0.0158(14) 0.0263(15) -0.0005(14)
C17 0.0238(10) 0.0319(12) 0.0229(11) 0.0047(9) 0.0090(9) 0.0040(10)
C18 0.0269(13) 0.062(2) 0.070(2) 0.0013(17) 0.0021(13) -0.0154(14)
C19 0.0628(19) 0.0410(16) 0.0473(17) -0.0184(13) 0.0236(15) -0.0266(15)
C20 0.068(2) 0.0380(16) 0.0413(15) -0.0019(13) 0.0273(14) -0.0246(15)
C21 0.0400(14) 0.0205(12) 0.0562(17) 0.0018(11) 0.0180(12) -0.0040(11)
C22 0.0300(12) 0.0444(16) 0.0352(14) -0.0109(12) 0.0011(10) -0.0100(11)
C23 0.0202(10) 0.0338(13) 0.0366(13) 0.0024(10) 0.0103(9) -0.0019(10)
C24 0.0168(9) 0.0353(13) 0.0213(10) -0.0041(9) 0.0061(8) 0.0017(9)
C25 0.0253(11) 0.0337(13) 0.0315(12) -0.0066(10) 0.0056(9) 0.0027(10)
C26 0.0264(12) 0.0440(15) 0.0373(14) -0.0178(12) 0.0079(10) -0.0046(11)
C27 0.0212(11) 0.069(2) 0.0263(12) -0.0148(13) 0.0030(9) -0.0049(12)
C28 0.0251(11) 0.0644(19) 0.0230(12) 0.0062(12) 0.0047(9) 0.0013(12)
C29 0.0222(10) 0.0449(15) 0.0254(11) 0.0045(11) 0.0059(9) -0.0004(10)
C30 0.0241(10) 0.0288(12) 0.0139(9) -0.0002(8) 0.0010(8) 0.0022(9)
C31 0.0302(12) 0.0359(14) 0.0278(12) -0.0014(10) 0.0077(9) 0.0065(11)
C32 0.0538(16) 0.0316(13) 0.0252(12) -0.0037(10) 0.0067(11) 0.0131(12)
C33 0.0625(18) 0.0261(13) 0.0244(12) -0.0032(10) -0.0017(12) -0.0052(12)
C34 0.0373(14) 0.0363(15) 0.0418(15) -0.0010(12) -0.0021(12) -0.0096(12)
C35 0.0272(11) 0.0324(13) 0.0321(12) -0.0021(10) 0.0005(10) 0.0005(10)
C36 0.0182(9) 0.0229(11) 0.0230(10) -0.0014(9) 0.0033(8) -0.0023(8)
C37 0.0247(10) 0.0266(12) 0.0255(11) 0.0010(9) 0.0056(9) -0.0003(9)
C38 0.0267(11) 0.0242(12) 0.0377(13) 0.0009(10) 0.0049(10) 0.0029(10)
C39 0.0235(11) 0.0245(12) 0.0410(13) -0.0084(10) 0.0110(10) -0.0010(9)
C40 0.0308(12) 0.0285(12) 0.0279(12) -0.0044(10) 0.0118(9) -0.0042(10)
C41 0.0260(11) 0.0262(12) 0.0264(11) 0.0003(9) 0.0072(9) 0.0003(9)
C42 0.0229(10) 0.0203(10) 0.0243(11) -0.0013(9) 0.0061(8) 0.0003(9)
C43 0.0238(10) 0.0341(13) 0.0265(11) -0.0018(10) 0.0072(9) -0.0015(10)
C44 0.0333(12) 0.0353(14) 0.0246(11) -0.0004(10) 0.0040(9) 0.0002(11)
C45 0.0432(13) 0.0269(12) 0.0256(11) 0.0014(10) 0.0149(10) -0.0001(11)
C46 0.0289(11) 0.0253(12) 0.0394(13) 0.0002(10) 0.0172(10) -0.0011(10)
C47 0.0224(10) 0.0293(12) 0.0287(12) -0.0005(9) 0.0057(9) 0.0030(9)
Fe1 0.01611(14) 0.01691(15) 0.01686(15) 0.00028(11) 0.00472(10) -0.00039(11)
N1 0.0211(8) 0.0222(9) 0.0192(8) -0.0017(7) 0.0052(7) -0.0008(7)
N2 0.0264(9) 0.0276(10) 0.0186(9) -0.0007(7) 0.0068(7) -0.0011(8)
O1 0.0383(9) 0.0324(9) 0.0365(10) -0.0096(8) 0.0170(8) 0.0030(8)
O2 0.0608(13) 0.0630(14) 0.0192(8) 0.0054(9) 0.0071(8) 0.0062(11)
O3 0.0431(11) 0.0637(14) 0.0536(12) 0.0258(11) 0.0199(9) 0.0307(11)
P1 0.0197(3) 0.0199(3) 0.0276(3) -0.0017(2) 0.0065(2) -0.0033(2)
P2 0.0285(3) 0.0287(3) 0.0307(3) -0.0044(3) 0.0102(2) -0.0101(3)

loop_
_atom_type_symbol
_atom_type_description
_atom_type_scat_dispersion_real
_atom_type_scat_dispersion_imag
_atom_type_scat_source
C C 0.0033 0.0016 'International Tables Vol C Tables 4.2.6.8 and 6.1.1.4'
H H 0.0000 0.0000 'International Tables Vol C Tables 4.2.6.8 and 6.1.1.4'
B B 0.0013 0.0007 'International Tables Vol C Tables 4.2.6.8 and 6.1.1.4'
N N 0.0061 0.0033 'International Tables Vol C Tables 4.2.6.8 and 6.1.1.4'
O O 0.0106 0.0060 'International Tables Vol C Tables 4.2.6.8 and 6.1.1.4'
P P 0.1023 0.0942 'International Tables Vol C Tables 4.2.6.8 and 6.1.1.4'
Fe Fe 0.3463 0.8444 'International Tables Vol C Tables 4.2.6.8 and 6.1.1.4'

loop_
_geom_angle_atom_site_label_1
_geom_angle_atom_site_label_2
_geom_angle_atom_site_label_3
_geom_angle
C24 B1 C42 112.46(17)
C24 B1 C30 111.94(18)
C42 B1 C30 103.59(17)
C24 B1 C36 105.74(17)
C42 B1 C36 112.40(18)
C30 B1 C36 110.87(17)
C2 C1 C6 120.2(2)
C2 C1 Fe1 120.30(17)
C6 C1 Fe1 119.47(17)
C1 C2 C3 120.2(2)
C1 C2 C7 107.89(19)
C3 C2 C7 131.9(2)
C4 C3 C2 118.2(2)
C5 C4 C3 122.7(2)
C4 C5 C6 118.4(3)
C5 C6 C1 120.3(2)
C5 C6 C12 131.5(2)
C1 C6 C12 108.2(2)
N1 C7 O1 117.7(2)
N1 C7 C2 117.9(2)
O1 C7 C2 124.3(2)
O1 C8 C9 105.77(18)
N1 C9 C10 112.14(19)
N1 C9 C11 110.26(19)
C10 C9 C11 109.4(2)
N1 C9 C8 101.47(19)
C10 C9 C8 111.8(2)
C11 C9 C8 111.6(2)
N2 C12 O2 117.6(2)
N2 C12 C6 118.1(2)
O2 C12 C6 124.4(2)
O2 C13 C14 106.2(2)
N2 C14 C16 112.0(2)
N2 C14 C15 110.8(2)
C16 C14 C15 107.7(3)
N2 C14 C13 101.2(2)
C16 C14 C13 112.8(3)
C15 C14 C13 112.4(3)
O3 C17 Fe1 177.8(2)
C29 C24 C25 115.1(2)
C29 C24 B1 124.4(2)
C25 C24 B1 120.4(2)
C26 C25 C24 122.8(2)
C25 C26 C27 120.1(3)
C28 C27 C26 119.0(2)
C27 C28 C29 120.1(3)
C24 C29 C28 122.9(3)
C35 C30 C31 114.6(2)
C35 C30 B1 123.7(2)
C31 C30 B1 121.4(2)
C32 C31 C30 123.2(2)
C33 C32 C31 120.2(2)
C32 C33 C34 118.5(2)
C33 C34 C35 120.6(3)
C34 C35 C30 123.0(2)
C37 C36 C41 114.9(2)
C37 C36 B1 125.81(19)
C41 C36 B1 119.26(19)
C38 C37 C36 122.5(2)
C39 C38 C37 120.4(2)
C38 C39 C40 118.9(2)
C41 C40 C39 120.1(2)
C40 C41 C36 123.3(2)
C47 C42 C43 114.9(2)
C47 C42 B1 123.85(19)
C43 C42 B1 120.97(19)
C44 C43 C42 123.5(2)
C43 C44 C45 119.4(2)
C46 C45 C44 119.0(2)
C45 C46 C47 120.7(2)
C46 C47 C42 122.4(2)
C17 Fe1 C1 178.22(10)
C17 Fe1 N2 99.09(9)
C1 Fe1 N2 79.63(9)
C17 Fe1 N1 102.06(9)
C1 Fe1 N1 79.24(9)
N2 Fe1 N1 158.83(8)
C17 Fe1 P2 94.12(8)
C1 Fe1 P2 84.63(7)
N2 Fe1 P2 88.40(6)
N1 Fe1 P2 90.89(5)
C17 Fe1 P1 95.01(8)
C1 Fe1 P1 86.20(7)
N2 Fe1 P1 88.60(6)
N1 Fe1 P1 88.74(5)
P2 Fe1 P1 170.73(3)
C7 N1 C9 108.15(18)
C7 N1 Fe1 114.56(15)
C9 N1 Fe1 137.28(15)
C12 N2 C14 108.24(19)
C12 N2 Fe1 114.63(16)
C14 N2 Fe1 137.13(16)
C7 O1 C8 105.43(18)
C12 O2 C13 106.1(2)
C21 P1 C23 102.17(12)
C21 P1 C22 102.46(14)
C23 P1 C22 98.08(12)
C21 P1 Fe1 117.01(9)
C23 P1 Fe1 117.58(8)
C22 P1 Fe1 116.60(9)
C19 P2 C18 101.27(16)
C19 P2 C20 97.23(14)
C18 P2 C20 102.92(16)
C19 P2 Fe1 117.58(10)
C18 P2 Fe1 116.78(11)
C20 P2 Fe1 117.88(10)

loop_
_geom_bond_atom_site_label_1
_geom_bond_atom_site_label_2
_geom_bond_distance
B1 C24 1.640(3)
B1 C42 1.642(3)
B1 C30 1.643(3)
B1 C36 1.653(3)
C1 C2 1.389(3)
C1 C6 1.401(3)
C1 Fe1 1.904(2)
C2 C3 1.404(3)
C2 C7 1.457(3)
C3 C4 1.392(4)
C4 C5 1.387(4)
C5 C6 1.395(3)
C6 C12 1.453(4)
C7 N1 1.297(3)
C7 O1 1.343(3)
C8 O1 1.466(3)
C8 C9 1.544(3)
C9 N1 1.498(3)
C9 C10 1.522(4)
C9 C11 1.529(3)
C12 N2 1.293(3)
C12 O2 1.340(3)
C13 O2 1.454(4)
C13 C14 1.543(4)
C14 N2 1.507(3)
C14 C16 1.517(4)
C14 C15 1.522(4)
C17 O3 1.142(3)
C17 Fe1 1.782(2)
C18 P2 1.823(3)
C19 P2 1.816(3)
C20 P2 1.826(3)
C21 P1 1.823(3)
C22 P1 1.827(3)
C23 P1 1.823(2)
C24 C29 1.392(3)
C24 C25 1.407(3)
C25 C26 1.386(3)
C26 C27 1.390(4)
C27 C28 1.374(4)
C28 C29 1.399(3)
C30 C35 1.393(3)
C30 C31 1.401(3)
C31 C32 1.388(4)
C32 C33 1.379(4)
C33 C34 1.380(4)
C34 C35 1.388(4)
C36 C37 1.399(3)
C36 C41 1.403(3)
C37 C38 1.397(3)
C38 C39 1.378(3)
C39 C40 1.385(3)
C40 C41 1.382(3)
C42 C47 1.398(3)
C42 C43 1.402(3)
C43 C44 1.384(3)
C44 C45 1.388(3)
C45 C46 1.373(3)
C46 C47 1.392(3)
Fe1 N2 2.0075(18)
Fe1 N1 2.0113(17)
Fe1 P2 2.2727(7)
Fe1 P1 2.2786(6)
